data_7006864
loop_
_publ_author_name
'Lyashenko, Ganna'
'Jancik, Vojtech'
'Pal, Aritra'
'Herbst-Irmer, Regine'
'M\"osch-Zanetti, Nadia C'

_publ_section_title
;
 Dioxomolybdenum(VI) and dioxotungsten(VI) complexes supported by an
 amido ligand.
;
_journal_issue 10
_journal_name_full 'Dalton transactions (Cambridge, England : 2003)'
_journal_page_first 1294
_journal_page_last 1301
_journal_paper_doi 10.1039/b514873a
_journal_year 2006
_chemical_formula_sum 'C36 H57 Mo N3 O S3 Si2'
_chemical_formula_weight 796.15
_chemical_name_systematic
;
?
;
_space_group_IT_number 2
_symmetry_cell_setting triclinic
_symmetry_space_group_name_Hall '-P 1'
_symmetry_space_group_name_H-M 'P -1'
_atom_sites_solution_hydrogens geom
_atom_sites_solution_primary direct
_atom_sites_solution_secondary difmap
_audit_creation_method SHELXL-97
_cell_angle_alpha 78.65(3)
_cell_angle_beta 76.75(3)
_cell_angle_gamma 76.53(3)
_cell_formula_units_Z 2
_cell_length_a 11.834(2)
_cell_length_b 12.365(3)
_cell_length_c 15.082(3)
_cell_measurement_reflns_used 8351
_cell_measurement_temperature 100(2)
_cell_measurement_theta_max 58.87
_cell_measurement_theta_min 3.72
_cell_volume 2065.0(8)
_computing_cell_refinement 'Bruker AXS SAINT (v 7.01A, Bruker 2003)'
_computing_data_collection 'Proteum (v 1.40, Bruker 2002)'
_computing_data_reduction 'Bruker AXS SAINT (v 7.01A, Bruker 2003)'
_computing_molecular_graphics 'Bruker AXS SHELXTL (v 6.12)'
_computing_publication_material 'SHELXL-97 (Sheldrick, 1997)'
_computing_structure_refinement 'SHELXL-97 (Sheldrick, 1997)'
_computing_structure_solution 'SHELXS-97 (Sheldrick, 1990)'
_diffrn_ambient_temperature 100(2)
_diffrn_detector_area_resol_mean 5.602
_diffrn_measured_fraction_theta_full 0.961
_diffrn_measured_fraction_theta_max 0.961
_diffrn_measurement_device_type 'Bruker three circle diffractometer'
_diffrn_measurement_method 'phi and omega scan'
_diffrn_radiation_monochromator 'mirror system'
_diffrn_radiation_source 'rotating anode'
_diffrn_radiation_type CuK\a
_diffrn_radiation_wavelength 1.54178
_diffrn_reflns_av_R_equivalents 0.0279
_diffrn_reflns_av_sigmaI/netI 0.0232
_diffrn_reflns_limit_h_max 13
_diffrn_reflns_limit_h_min -13
_diffrn_reflns_limit_k_max 13
_diffrn_reflns_limit_k_min -13
_diffrn_reflns_limit_l_max 16
_diffrn_reflns_limit_l_min -16
_diffrn_reflns_number 22428
_diffrn_reflns_theta_full 58.87
_diffrn_reflns_theta_max 58.87
_diffrn_reflns_theta_min 3.05
_diffrn_standards_decay_% 0
_diffrn_standards_interval_count 0
_diffrn_standards_interval_time 0
_diffrn_standards_number 0
_exptl_absorpt_coefficient_mu 4.799
_exptl_absorpt_correction_T_max 0.9101
_exptl_absorpt_correction_T_min 0.7954
_exptl_absorpt_correction_type multi-scan
_exptl_crystal_colour orange
_exptl_crystal_density_diffrn 1.280
_exptl_crystal_density_method 'not measured'
_exptl_crystal_description block
_exptl_crystal_F_000 840
_exptl_crystal_size_max 0.05
_exptl_crystal_size_mid 0.05
_exptl_crystal_size_min 0.02
_refine_diff_density_max 0.287
_refine_diff_density_min -0.233
_refine_diff_density_rms 0.043
_refine_ls_extinction_method none
_refine_ls_goodness_of_fit_ref 1.053
_refine_ls_hydrogen_treatment constr
_refine_ls_matrix_type full
_refine_ls_number_parameters 430
_refine_ls_number_reflns 5702
_refine_ls_number_restraints 0
_refine_ls_restrained_S_all 1.053
_refine_ls_R_factor_all 0.0220
_refine_ls_R_factor_gt 0.0201
_refine_ls_shift/su_max 0.002
_refine_ls_shift/su_mean 0.000
_refine_ls_structure_factor_coef Fsqd
_refine_ls_weighting_details 'calc w=1/[\s^2^(Fo^2^)+(0.0229P)^2^+1.1261P] where P=(Fo^2^+2Fc^2^)/3'
_refine_ls_weighting_scheme calc
_refine_ls_wR_factor_gt 0.0513
_refine_ls_wR_factor_ref 0.0525
_reflns_number_gt 5349
_reflns_number_total 5702
_reflns_threshold_expression >2sigma(I)
_cod_data_source_file b514873a.txt
_cod_data_source_block compound2
_cod_depositor_comments
;
The following automatic conversions were performed:
'_symmetry_cell_setting' value 'Triclinic' changed to 'triclinic'
according to '/home/saulius/struct/CIF-dictionaries/cif_core.dic'
dictionary named 'cif_core.dic' version 2.4.1 from 2010-06-29.

Automatic conversion script
Id: cif_fix_enum 1527 2010-12-29 10:47:43Z saulius 
;
_cod_original_cell_volume 2065(1)
_cod_original_sg_symbol_H-M P-1
_cod_database_code 7006864

loop_
_symmetry_equiv_pos_as_xyz
'x, y, z'
'-x, -y, -z'

loop_
_atom_site_label
_atom_site_type_symbol
_atom_site_fract_x
_atom_site_fract_y
_atom_site_fract_z
_atom_site_U_iso_or_equiv
_atom_site_adp_type
_atom_site_occupancy
_atom_site_symmetry_multiplicity
_atom_site_calc_flag
_atom_site_refinement_flags
_atom_site_disorder_assembly
_atom_site_disorder_group
Mo1 Mo 0.261368(12) 0.683215(12) 0.762214(9) 0.01559(6) Uani 1 1 d . . .
S1 S 0.24306(4) 0.98839(4) 0.83432(3) 0.02322(12) Uani 1 1 d . . .
Si1 Si 0.45871(5) 0.77576(4) 0.57800(3) 0.02185(13) Uani 1 1 d . . .
O1 O 0.40461(11) 0.70957(11) 0.67866(8) 0.0217(3) Uani 1 1 d . . .
N1 N 0.22925(13) 0.73850(13) 0.86526(10) 0.0181(3) Uani 1 1 d . . .
C1 C 0.4624(2) 0.6945(2) 0.48565(15) 0.0405(6) Uani 1 1 d . . .
H1A H 0.3813 0.6945 0.4807 0.061 Uiso 1 1 calc R . .
H1B H 0.5041 0.6169 0.5007 0.061 Uiso 1 1 calc R . .
H1C H 0.5039 0.7292 0.4268 0.061 Uiso 1 1 calc R . .
S2 S 0.09688(4) 0.82073(4) 0.51276(3) 0.02178(11) Uani 1 1 d . . .
Si2 Si 0.15648(5) 0.47701(4) 0.72232(3) 0.01921(12) Uani 1 1 d . . .
N2 N 0.14721(14) 0.75358(13) 0.70203(10) 0.0187(3) Uani 1 1 d . . .
C2 C 0.61285(19) 0.7857(2) 0.57976(17) 0.0366(5) Uani 1 1 d . . .
H2A H 0.6121 0.8247 0.6306 0.055 Uiso 1 1 calc R . .
H2B H 0.6462 0.8278 0.5213 0.055 Uiso 1 1 calc R . .
H2C H 0.6613 0.7099 0.5883 0.055 Uiso 1 1 calc R . .
S3 S 0.43518(4) 0.53941(4) 0.86451(3) 0.01890(11) Uani 1 1 d . . .
C3 C 0.36511(19) 0.91726(18) 0.55474(15) 0.0316(5) Uani 1 1 d . . .
H3A H 0.2853 0.9094 0.5526 0.047 Uiso 1 1 calc R . .
H3B H 0.3999 0.9568 0.4955 0.047 Uiso 1 1 calc R . .
H3C H 0.3607 0.9604 0.6039 0.047 Uiso 1 1 calc R . .
N3 N 0.21412(13) 0.53235(13) 0.79801(10) 0.0177(3) Uani 1 1 d . . .
C4 C 0.18179(16) 0.79354(16) 0.94106(12) 0.0187(4) Uani 1 1 d . . .
C5 C 0.18518(17) 0.90736(16) 0.93847(13) 0.0211(4) Uani 1 1 d . . .
C6 C 0.13596(18) 0.95594(18) 1.01815(14) 0.0264(5) Uani 1 1 d . . .
H6A H 0.1360 1.0330 1.0170 0.032 Uiso 1 1 calc R . .
C7 C 0.08699(18) 0.89408(19) 1.09907(14) 0.0289(5) Uani 1 1 d . . .
H7A H 0.0556 0.9282 1.1530 0.035 Uiso 1 1 calc R . .
C8 C 0.08408(18) 0.78271(19) 1.10084(14) 0.0283(5) Uani 1 1 d . . .
H8A H 0.0501 0.7404 1.1561 0.034 Uiso 1 1 calc R . .
C9 C 0.13019(17) 0.73237(18) 1.02281(13) 0.0236(4) Uani 1 1 d . . .
H9A H 0.1270 0.6559 1.0245 0.028 Uiso 1 1 calc R . .
C10 C 0.39311(18) 0.99327(17) 0.84954(14) 0.0273(5) Uani 1 1 d . . .
C11 C 0.4500(2) 1.04879(19) 0.75546(16) 0.0346(5) Uani 1 1 d . . .
H11A H 0.5266 1.0634 0.7592 0.052 Uiso 1 1 calc R . .
H11B H 0.3981 1.1200 0.7370 0.052 Uiso 1 1 calc R . .
H11C H 0.4619 0.9986 0.7098 0.052 Uiso 1 1 calc R . .
C12 C 0.3845(2) 1.0656(2) 0.92282(17) 0.0400(6) Uani 1 1 d . . .
H12A H 0.4642 1.0726 0.9262 0.060 Uiso 1 1 calc R . .
H12B H 0.3465 1.0303 0.9827 0.060 Uiso 1 1 calc R . .
H12C H 0.3375 1.1405 0.9066 0.060 Uiso 1 1 calc R . .
C13 C 0.4629(2) 0.87461(19) 0.87317(17) 0.0384(6) Uani 1 1 d . . .
H13A H 0.5437 0.8783 0.8763 0.058 Uiso 1 1 calc R . .
H13B H 0.4655 0.8300 0.8255 0.058 Uiso 1 1 calc R . .
H13C H 0.4242 0.8393 0.9329 0.058 Uiso 1 1 calc R . .
C14 C 0.03428(16) 0.81694(15) 0.69794(13) 0.0184(4) Uani 1 1 d . . .
C15 C -0.00743(17) 0.84774(15) 0.61393(13) 0.0193(4) Uani 1 1 d . . .
C16 C -0.12418(17) 0.90423(17) 0.61574(14) 0.0243(4) Uani 1 1 d . . .
H16A H -0.1535 0.9252 0.5599 0.029 Uiso 1 1 calc R . .
C17 C -0.19808(18) 0.93030(18) 0.69690(14) 0.0282(5) Uani 1 1 d . . .
H17A H -0.2782 0.9665 0.6967 0.034 Uiso 1 1 calc R . .
C18 C -0.15623(18) 0.90398(17) 0.77895(14) 0.0265(5) Uani 1 1 d . . .
H18A H -0.2066 0.9240 0.8345 0.032 Uiso 1 1 calc R . .
C19 C -0.04071(17) 0.84840(16) 0.77896(13) 0.0219(4) Uani 1 1 d . . .
H19A H -0.0116 0.8312 0.8348 0.026 Uiso 1 1 calc R . .
C20 C 0.02326(17) 0.77679(16) 0.43339(13) 0.0225(4) Uani 1 1 d . . .
C21 C 0.12963(19) 0.72522(19) 0.36552(14) 0.0319(5) Uani 1 1 d . . .
H21A H 0.1019 0.6988 0.3187 0.048 Uiso 1 1 calc R . .
H21B H 0.1779 0.6617 0.3987 0.048 Uiso 1 1 calc R . .
H21C H 0.1774 0.7821 0.3356 0.048 Uiso 1 1 calc R . .
C22 C -0.04859(19) 0.68858(18) 0.48475(14) 0.0299(5) Uani 1 1 d . . .
H22A H -0.0820 0.6622 0.4411 0.045 Uiso 1 1 calc R . .
H22B H -0.1129 0.7216 0.5312 0.045 Uiso 1 1 calc R . .
H22C H 0.0028 0.6250 0.5151 0.045 Uiso 1 1 calc R . .
C23 C -0.05078(19) 0.87637(17) 0.38076(14) 0.0272(5) Uani 1 1 d . . .
H23A H -0.0739 0.8510 0.3311 0.041 Uiso 1 1 calc R . .
H23B H -0.0039 0.9348 0.3544 0.041 Uiso 1 1 calc R . .
H23C H -0.1219 0.9071 0.4231 0.041 Uiso 1 1 calc R . .
C24 C 0.22387(17) 0.47141(15) 0.88675(12) 0.0190(4) Uani 1 1 d . . .
C25 C 0.32417(17) 0.46288(16) 0.92510(13) 0.0193(4) Uani 1 1 d . . .
C26 C 0.33178(18) 0.40245(17) 1.01278(13) 0.0243(4) Uani 1 1 d . . .
H26A H 0.4000 0.3973 1.0377 0.029 Uiso 1 1 calc R . .
C27 C 0.24094(19) 0.34980(18) 1.06386(14) 0.0298(5) Uani 1 1 d . . .
H27A H 0.2471 0.3078 1.1231 0.036 Uiso 1 1 calc R . .
C28 C 0.14123(19) 0.35923(18) 1.02755(14) 0.0304(5) Uani 1 1 d . . .
H28A H 0.0780 0.3244 1.0625 0.036 Uiso 1 1 calc R . .
C29 C 0.13277(18) 0.41921(17) 0.94051(13) 0.0256(5) Uani 1 1 d . . .
H29A H 0.0634 0.4249 0.9169 0.031 Uiso 1 1 calc R . .
C30 C 0.55523(17) 0.43458(17) 0.80779(14) 0.0248(5) Uani 1 1 d . . .
C31 C 0.65118(19) 0.5023(2) 0.76227(16) 0.0365(5) Uani 1 1 d . . .
H31A H 0.7174 0.4552 0.7266 0.055 Uiso 1 1 calc R . .
H31B H 0.6791 0.5272 0.8098 0.055 Uiso 1 1 calc R . .
H31C H 0.6187 0.5681 0.7211 0.055 Uiso 1 1 calc R . .
C32 C 0.5984(2) 0.33738(19) 0.87942(16) 0.0373(6) Uani 1 1 d . . .
H32A H 0.6676 0.2873 0.8496 0.056 Uiso 1 1 calc R . .
H32B H 0.5351 0.2953 0.9073 0.056 Uiso 1 1 calc R . .
H32C H 0.6203 0.3671 0.9274 0.056 Uiso 1 1 calc R . .
C33 C 0.5123(2) 0.3915(2) 0.73631(16) 0.0368(6) Uani 1 1 d . . .
H33A H 0.5766 0.3367 0.7066 0.055 Uiso 1 1 calc R . .
H33B H 0.4875 0.4546 0.6898 0.055 Uiso 1 1 calc R . .
H33C H 0.4450 0.3552 0.7664 0.055 Uiso 1 1 calc R . .
C34 C 0.19582(19) 0.31999(17) 0.74575(15) 0.0283(5) Uani 1 1 d . . .
H34A H 0.1569 0.2934 0.8083 0.042 Uiso 1 1 calc R . .
H34B H 0.2818 0.2961 0.7400 0.042 Uiso 1 1 calc R . .
H34C H 0.1694 0.2882 0.7012 0.042 Uiso 1 1 calc R . .
C35 C 0.23214(18) 0.51921(17) 0.60218(13) 0.0245(4) Uani 1 1 d . . .
H35A H 0.2071 0.6004 0.5841 0.037 Uiso 1 1 calc R . .
H35B H 0.2111 0.4787 0.5605 0.037 Uiso 1 1 calc R . .
H35C H 0.3181 0.5008 0.5986 0.037 Uiso 1 1 calc R . .
C36 C -0.00699(18) 0.52566(17) 0.73310(14) 0.0255(5) Uani 1 1 d . . .
H36A H -0.0260 0.6081 0.7218 0.038 Uiso 1 1 calc R . .
H36B H -0.0466 0.4986 0.7953 0.038 Uiso 1 1 calc R . .
H36C H -0.0342 0.4959 0.6879 0.038 Uiso 1 1 calc R . .

loop_
_atom_site_aniso_label
_atom_site_aniso_U_11
_atom_site_aniso_U_22
_atom_site_aniso_U_33
_atom_site_aniso_U_23
_atom_site_aniso_U_13
_atom_site_aniso_U_12
Mo1 0.01646(10) 0.01615(10) 0.01520(9) -0.00302(6) -0.00401(6) -0.00373(6)
S1 0.0243(3) 0.0218(3) 0.0238(2) -0.0025(2) -0.0066(2) -0.0039(2)
Si1 0.0204(3) 0.0239(3) 0.0209(3) -0.0024(2) -0.0013(2) -0.0070(2)
O1 0.0202(7) 0.0240(8) 0.0209(7) -0.0026(6) -0.0037(6) -0.0051(5)
N1 0.0187(9) 0.0175(9) 0.0188(8) -0.0019(7) -0.0052(7) -0.0039(6)
C1 0.0482(15) 0.0466(15) 0.0272(12) -0.0116(11) 0.0062(11) -0.0185(12)
S2 0.0197(3) 0.0286(3) 0.0187(2) -0.0054(2) -0.0058(2) -0.0044(2)
Si2 0.0207(3) 0.0182(3) 0.0217(3) -0.0032(2) -0.0086(2) -0.0050(2)
N2 0.0227(9) 0.0168(9) 0.0180(8) -0.0021(7) -0.0045(7) -0.0064(7)
C2 0.0236(12) 0.0357(14) 0.0460(14) 0.0047(11) -0.0037(10) -0.0093(10)
S3 0.0173(2) 0.0216(3) 0.0191(2) -0.00469(19) -0.00575(19) -0.00296(18)
C3 0.0290(12) 0.0303(13) 0.0361(12) 0.0019(10) -0.0095(10) -0.0093(9)
N3 0.0189(8) 0.0168(9) 0.0182(8) -0.0016(7) -0.0067(7) -0.0030(6)
C4 0.0153(10) 0.0247(11) 0.0177(9) -0.0054(8) -0.0075(8) -0.0014(8)
C5 0.0185(10) 0.0252(12) 0.0211(10) -0.0048(8) -0.0073(8) -0.0027(8)
C6 0.0251(11) 0.0276(12) 0.0302(11) -0.0134(9) -0.0080(9) -0.0023(9)
C7 0.0250(12) 0.0413(14) 0.0223(11) -0.0144(10) -0.0027(9) -0.0041(9)
C8 0.0251(12) 0.0424(14) 0.0187(10) -0.0045(9) -0.0031(9) -0.0105(9)
C9 0.0221(11) 0.0290(12) 0.0223(10) -0.0047(9) -0.0056(9) -0.0079(8)
C10 0.0233(11) 0.0254(12) 0.0339(11) -0.0035(9) -0.0073(9) -0.0050(9)
C11 0.0282(12) 0.0288(13) 0.0426(13) -0.0032(10) -0.0008(10) -0.0050(9)
C12 0.0353(14) 0.0475(15) 0.0459(14) -0.0161(12) -0.0109(11) -0.0150(11)
C13 0.0262(12) 0.0324(14) 0.0543(15) 0.0032(11) -0.0132(11) -0.0039(10)
C14 0.0208(11) 0.0130(10) 0.0233(10) -0.0011(8) -0.0073(8) -0.0053(8)
C15 0.0209(11) 0.0165(11) 0.0219(10) -0.0029(8) -0.0051(8) -0.0057(8)
C16 0.0242(11) 0.0254(12) 0.0257(11) -0.0056(9) -0.0094(9) -0.0037(9)
C17 0.0205(11) 0.0299(12) 0.0352(12) -0.0103(10) -0.0061(9) -0.0016(9)
C18 0.0243(12) 0.0290(12) 0.0258(11) -0.0097(9) 0.0006(9) -0.0054(9)
C19 0.0264(11) 0.0202(11) 0.0201(10) -0.0019(8) -0.0052(9) -0.0064(8)
C20 0.0261(11) 0.0241(11) 0.0200(10) -0.0058(8) -0.0086(8) -0.0043(8)
C21 0.0337(13) 0.0383(14) 0.0242(11) -0.0112(10) -0.0069(10) -0.0011(10)
C22 0.0354(13) 0.0304(13) 0.0291(11) -0.0058(9) -0.0123(10) -0.0099(10)
C23 0.0317(12) 0.0281(12) 0.0242(11) -0.0037(9) -0.0133(9) -0.0027(9)
C24 0.0234(11) 0.0155(10) 0.0188(9) -0.0036(8) -0.0069(8) -0.0014(8)
C25 0.0211(11) 0.0173(11) 0.0202(10) -0.0043(8) -0.0055(8) -0.0026(8)
C26 0.0275(11) 0.0248(12) 0.0230(10) -0.0027(9) -0.0122(9) -0.0033(9)
C27 0.0384(13) 0.0296(13) 0.0214(10) 0.0045(9) -0.0097(10) -0.0096(10)
C28 0.0315(13) 0.0333(13) 0.0267(11) 0.0041(9) -0.0050(10) -0.0148(10)
C29 0.0257(12) 0.0289(12) 0.0249(10) 0.0004(9) -0.0098(9) -0.0098(9)
C30 0.0197(11) 0.0287(12) 0.0267(10) -0.0111(9) -0.0068(9) 0.0020(8)
C31 0.0239(12) 0.0471(15) 0.0388(13) -0.0163(11) 0.0004(10) -0.0058(10)
C32 0.0312(13) 0.0359(14) 0.0407(13) -0.0102(11) -0.0114(11) 0.0097(10)
C33 0.0290(13) 0.0445(14) 0.0417(13) -0.0261(11) -0.0108(11) 0.0035(10)
C34 0.0319(12) 0.0238(12) 0.0341(12) -0.0045(9) -0.0149(10) -0.0068(9)
C35 0.0272(12) 0.0240(12) 0.0253(10) -0.0082(9) -0.0086(9) -0.0037(8)
C36 0.0260(11) 0.0243(12) 0.0295(11) -0.0026(9) -0.0111(9) -0.0069(9)

loop_
_atom_type_symbol
_atom_type_description
_atom_type_scat_dispersion_real
_atom_type_scat_dispersion_imag
_atom_type_scat_source
C C 0.0181 0.0091 'International Tables Vol C Tables 4.2.6.8 and 6.1.1.4'
H H 0.0000 0.0000 'International Tables Vol C Tables 4.2.6.8 and 6.1.1.4'
N N 0.0311 0.0180 'International Tables Vol C Tables 4.2.6.8 and 6.1.1.4'
O O 0.0492 0.0322 'International Tables Vol C Tables 4.2.6.8 and 6.1.1.4'
Si Si 0.2541 0.3302 'International Tables Vol C Tables 4.2.6.8 and 6.1.1.4'
S S 0.3331 0.5567 'International Tables Vol C Tables 4.2.6.8 and 6.1.1.4'
Mo Mo -0.0483 2.7339 'International Tables Vol C Tables 4.2.6.8 and 6.1.1.4'

loop_
_geom_angle_atom_site_label_1
_geom_angle_atom_site_label_2
_geom_angle_atom_site_label_3
_geom_angle
_geom_angle_site_symmetry_1
_geom_angle_site_symmetry_3
_geom_angle_publ_flag
N1 Mo1 N2 106.07(7) . . ?
N1 Mo1 O1 116.47(7) . . ?
N2 Mo1 O1 104.69(7) . . ?
N1 Mo1 N3 104.71(7) . . ?
N2 Mo1 N3 98.27(7) . . ?
O1 Mo1 N3 123.83(6) . . ?
N1 Mo1 S3 76.94(6) . . ?
N2 Mo1 S3 171.95(5) . . ?
O1 Mo1 S3 80.06(5) . . ?
N3 Mo1 S3 73.69(5) . . ?
C5 S1 C10 103.39(9) . . ?
O1 Si1 C3 110.36(9) . . ?
O1 Si1 C1 109.83(9) . . ?
C3 Si1 C1 108.62(11) . . ?
O1 Si1 C2 107.72(9) . . ?
C3 Si1 C2 111.29(11) . . ?
C1 Si1 C2 108.99(12) . . ?
Si1 O1 Mo1 144.40(8) . . ?
C4 N1 Mo1 168.00(13) . . ?
C15 S2 C20 108.76(9) . . ?
N3 Si2 C35 108.66(8) . . ?
N3 Si2 C36 112.45(9) . . ?
C35 Si2 C36 109.94(10) . . ?
N3 Si2 C34 108.60(8) . . ?
C35 Si2 C34 106.32(10) . . ?
C36 Si2 C34 110.65(10) . . ?
C14 N2 Mo1 152.34(13) . . ?
C25 S3 C30 105.08(9) . . ?
C25 S3 Mo1 88.22(7) . . ?
C30 S3 Mo1 120.04(7) . . ?
C24 N3 Si2 119.73(12) . . ?
C24 N3 Mo1 119.09(12) . . ?
Si2 N3 Mo1 121.16(8) . . ?
N1 C4 C9 118.12(17) . . ?
N1 C4 C5 122.16(17) . . ?
C9 C4 C5 119.71(17) . . ?
C6 C5 C4 118.37(18) . . ?
C6 C5 S1 121.03(16) . . ?
C4 C5 S1 120.50(14) . . ?
C7 C6 C5 121.4(2) . . ?
C8 C7 C6 119.74(19) . . ?
C7 C8 C9 120.43(19) . . ?
C8 C9 C4 120.32(19) . . ?
C13 C10 C12 111.46(19) . . ?
C13 C10 C11 110.37(18) . . ?
C12 C10 C11 109.95(18) . . ?
C13 C10 S1 110.45(15) . . ?
C12 C10 S1 110.54(15) . . ?
C11 C10 S1 103.81(14) . . ?
N2 C14 C19 119.33(16) . . ?
N2 C14 C15 121.30(17) . . ?
C19 C14 C15 119.35(17) . . ?
C16 C15 C14 118.37(18) . . ?
C16 C15 S2 124.57(15) . . ?
C14 C15 S2 116.86(14) . . ?
C17 C16 C15 121.33(18) . . ?
C16 C17 C18 120.48(19) . . ?
C19 C18 C17 119.31(19) . . ?
C18 C19 C14 121.05(18) . . ?
C22 C20 C21 110.58(17) . . ?
C22 C20 C23 112.13(17) . . ?
C21 C20 C23 108.87(16) . . ?
C22 C20 S2 110.50(13) . . ?
C21 C20 S2 101.48(13) . . ?
C23 C20 S2 112.76(14) . . ?
C29 C24 C25 117.42(17) . . ?
C29 C24 N3 120.99(17) . . ?
C25 C24 N3 121.58(17) . . ?
C26 C25 C24 120.57(18) . . ?
C26 C25 S3 120.21(15) . . ?
C24 C25 S3 119.01(14) . . ?
C27 C26 C25 120.73(18) . . ?
C28 C27 C26 119.18(19) . . ?
C27 C28 C29 120.52(19) . . ?
C28 C29 C24 121.56(18) . . ?
C33 C30 C31 111.01(18) . . ?
C33 C30 C32 110.58(18) . . ?
C31 C30 C32 111.32(18) . . ?
C33 C30 S3 110.35(14) . . ?
C31 C30 S3 103.01(14) . . ?
C32 C30 S3 110.35(14) . . ?

loop_
_geom_bond_atom_site_label_1
_geom_bond_atom_site_label_2
_geom_bond_distance
_geom_bond_site_symmetry_2
_geom_bond_publ_flag
Mo1 N1 1.7474(15) . ?
Mo1 N2 1.7634(16) . ?
Mo1 O1 1.9195(14) . ?
Mo1 N3 2.0088(16) . ?
Mo1 S3 2.9058(11) . ?
S1 C5 1.774(2) . ?
S1 C10 1.858(2) . ?
Si1 O1 1.6413(14) . ?
Si1 C3 1.856(2) . ?
Si1 C1 1.859(2) . ?
Si1 C2 1.863(2) . ?
N1 C4 1.385(2) . ?
S2 C15 1.763(2) . ?
S2 C20 1.8553(19) . ?
Si2 N3 1.7660(15) . ?
Si2 C35 1.860(2) . ?
Si2 C36 1.866(2) . ?
Si2 C34 1.870(2) . ?
N2 C14 1.391(2) . ?
S3 C25 1.773(2) . ?
S3 C30 1.858(2) . ?
N3 C24 1.416(2) . ?
C4 C9 1.403(3) . ?
C4 C5 1.410(3) . ?
C5 C6 1.394(3) . ?
C6 C7 1.387(3) . ?
C7 C8 1.380(3) . ?
C8 C9 1.381(3) . ?
C10 C13 1.525(3) . ?
C10 C12 1.526(3) . ?
C10 C11 1.527(3) . ?
C14 C19 1.400(3) . ?
C14 C15 1.415(3) . ?
C15 C16 1.392(3) . ?
C16 C17 1.378(3) . ?
C17 C18 1.389(3) . ?
C18 C19 1.380(3) . ?
C20 C22 1.520(3) . ?
C20 C21 1.527(3) . ?
C20 C23 1.531(3) . ?
C24 C29 1.398(3) . ?
C24 C25 1.409(3) . ?
C25 C26 1.396(3) . ?
C26 C27 1.386(3) . ?
C27 C28 1.383(3) . ?
C28 C29 1.388(3) . ?
C30 C33 1.520(3) . ?
C30 C31 1.524(3) . ?
C30 C32 1.526(3) . ?
